data_7008740
loop_
_publ_author_name
'Aragoni, M. Carla'
'Arca, Massimiliano'
'Bencini, Andrea'
'Blake, Alexander J.'
'Caltagirone, Claudia'
'Decortes, Antonello'
'Demartin, Francesco'
'Devillanova, Francesco A.'
'Faggi, Enrico'
'Dolci, Luisa Stella'
'Garau, Alessandra'
'Isaia, Francesco'
'Lippolis, Vito'
'Prodi, Luca'
'Wilson, Claire'
'Valtancoli, Barbara'
'Zaccheroni, Nelsi'

_publ_section_title
;
 Coordination chemistry of N-aminopropyl pendant arm derivatives of
 mixed N/S-, and N/S/O-donor macrocycles, and construction of selective
 fluorimetric chemosensors for heavy metal ions.
;
_journal_issue 18
_journal_name_full 'Dalton transactions (Cambridge, England : 2003)'
_journal_page_first 2994
_journal_page_last 3004
_journal_paper_doi 10.1039/b506785e
_journal_year 2005
_chemical_formula_sum 'C11 H24 Cd N4 O7 S2'
_chemical_formula_weight 500.86
_chemical_name_systematic
;
?
;
_space_group_IT_number 61
_symmetry_cell_setting orthorhombic
_symmetry_space_group_name_Hall '-P 2ac 2ab'
_symmetry_space_group_name_H-M 'P b c a'
_atom_sites_solution_hydrogens geom
_atom_sites_solution_primary direct
_atom_sites_solution_secondary difmap
_audit_creation_method SHELXL-97
_cell_angle_alpha 90.00
_cell_angle_beta 90.00
_cell_angle_gamma 90.00
_cell_formula_units_Z 8
_cell_length_a 13.128(2)
_cell_length_b 16.559(9)
_cell_length_c 16.951(2)
_cell_measurement_reflns_used 25
_cell_measurement_temperature 293(2)
_cell_measurement_theta_max 13.70
_cell_measurement_theta_min 9.62
_cell_volume 3685(2)
_computing_structure_refinement 'SHELXL-97 (Sheldrick, 1997)'
_diffrn_ambient_temperature 293(2)
_diffrn_measured_fraction_theta_full 0.998
_diffrn_measured_fraction_theta_max 0.998
_diffrn_measurement_device_type 'Enraf Nonius CAD4 diffractometer'
_diffrn_measurement_method 'omega scan'
_diffrn_radiation_monochromator graphite
_diffrn_radiation_source 'fine-focus sealed tube'
_diffrn_radiation_type MoK\a
_diffrn_radiation_wavelength 0.71073
_diffrn_reflns_av_R_equivalents 0.0130
_diffrn_reflns_av_sigmaI/netI 0.0180
_diffrn_reflns_limit_h_max 15
_diffrn_reflns_limit_h_min 0
_diffrn_reflns_limit_k_max 19
_diffrn_reflns_limit_k_min 0
_diffrn_reflns_limit_l_max 20
_diffrn_reflns_limit_l_min 0
_diffrn_reflns_number 3633
_diffrn_reflns_theta_full 24.97
_diffrn_reflns_theta_max 24.97
_diffrn_reflns_theta_min 3.10
_diffrn_standards_interval_time 7200
_diffrn_standards_number 3
_exptl_absorpt_coefficient_mu 1.453
_exptl_absorpt_correction_T_max 1.000
_exptl_absorpt_correction_T_min 0.839
_exptl_absorpt_correction_type semiempirical
_exptl_absorpt_process_details 'Psi scan'
_exptl_crystal_colour orange
_exptl_crystal_density_diffrn 1.806
_exptl_crystal_density_method 'not measured'
_exptl_crystal_description prism
_exptl_crystal_F_000 2032
_exptl_crystal_size_max 0.17
_exptl_crystal_size_mid 0.12
_exptl_crystal_size_min 0.11
_refine_diff_density_max 0.755
_refine_diff_density_min -0.490
_refine_diff_density_rms 0.081
_refine_ls_extinction_method none
_refine_ls_goodness_of_fit_ref 1.100
_refine_ls_hydrogen_treatment mixed
_refine_ls_matrix_type full
_refine_ls_number_parameters 226
_refine_ls_number_reflns 3225
_refine_ls_number_restraints 0
_refine_ls_restrained_S_all 1.100
_refine_ls_R_factor_all 0.0479
_refine_ls_R_factor_gt 0.0258
_refine_ls_shift/su_max 0.002
_refine_ls_shift/su_mean 0.000
_refine_ls_structure_factor_coef Fsqd
_refine_ls_weighting_details 'calc w=1/[\s^2^(Fo^2^)+(0.0367P)^2^+1.9914P] where P=(Fo^2^+2Fc^2^)/3'
_refine_ls_weighting_scheme calc
_refine_ls_wR_factor_gt 0.0655
_refine_ls_wR_factor_ref 0.0713
_reflns_number_gt 2354
_reflns_number_total 3225
_reflns_threshold_expression >2sigma(I)
_cod_data_source_file b506785e.txt
_cod_data_source_block da153
_cod_original_sg_symbol_H-M Pbca
_cod_database_code 7008740

loop_
_symmetry_equiv_pos_as_xyz
'x, y, z'
'x+1/2, -y+1/2, -z'
'-x, y+1/2, -z+1/2'
'-x+1/2, -y, z+1/2'
'-x, -y, -z'
'-x-1/2, y-1/2, z'
'x, -y-1/2, z-1/2'
'x-1/2, y, -z-1/2'

loop_
_atom_site_label
_atom_site_type_symbol
_atom_site_fract_x
_atom_site_fract_y
_atom_site_fract_z
_atom_site_U_iso_or_equiv
_atom_site_adp_type
_atom_site_occupancy
_atom_site_symmetry_multiplicity
_atom_site_calc_flag
_atom_site_refinement_flags
_atom_site_disorder_assembly
_atom_site_disorder_group
Cd Cd 0.750693(16) 0.798495(12) 0.632228(12) 0.03590(9) Uani 1 1 d . . .
S4 S 0.92113(6) 0.88595(5) 0.62490(5) 0.0461(2) Uani 1 1 d . . .
S10 S 0.57027(6) 0.81626(5) 0.57183(5) 0.0445(2) Uani 1 1 d . . .
O7 O 0.77019(15) 0.86233(15) 0.48866(13) 0.0466(6) Uani 1 1 d . . .
O20 O 0.8536(2) 0.70127(15) 0.57228(17) 0.0655(7) Uani 1 1 d . . .
O21 O 0.8374(2) 0.59521(14) 0.50052(14) 0.0623(7) Uani 1 1 d . . .
O22 O 0.7053(2) 0.65615(17) 0.54581(18) 0.0690(7) Uani 1 1 d . . .
O30 O 0.5805(2) 0.61698(17) 0.77577(17) 0.0793(9) Uani 1 1 d . . .
O31 O 0.5088(2) 0.73030(19) 0.7562(2) 0.0926(10) Uani 1 1 d . . .
O32 O 0.4288(2) 0.62067(15) 0.72878(17) 0.0708(8) Uani 1 1 d . . .
N1 N 0.70142(19) 0.92567(14) 0.69420(14) 0.0346(5) Uani 1 1 d . . .
N2 N 0.7984(2) 0.65010(16) 0.53851(16) 0.0438(6) Uani 1 1 d . . .
N3 N 0.5060(2) 0.65609(18) 0.75280(17) 0.0507(7) Uani 1 1 d . . .
N16 N 0.75870(18) 0.73934(18) 0.75084(17) 0.0474(6) Uani 1 1 d . . .
C2 C 0.7535(2) 0.9902(2) 0.6499(2) 0.0524(8) Uani 1 1 d . . .
H2A H 0.7351 1.0416 0.6732 0.063 Uiso 1 1 calc R . .
H2B H 0.7278 0.9899 0.5962 0.063 Uiso 1 1 calc R . .
C3 C 0.8688(3) 0.9847(2) 0.6468(2) 0.0532(9) Uani 1 1 d . . .
H3A H 0.8955 1.0022 0.6973 0.064 Uiso 1 1 calc R . .
H3B H 0.8931 1.0224 0.6073 0.064 Uiso 1 1 calc R . .
C5 C 0.9439(2) 0.8864(2) 0.5197(2) 0.0559(9) Uani 1 1 d . . .
H5A H 1.0005 0.9225 0.5089 0.067 Uiso 1 1 calc R . .
H5B H 0.9647 0.8326 0.5039 0.067 Uiso 1 1 calc R . .
C6 C 0.8559(3) 0.9114(2) 0.4696(2) 0.0550(9) Uani 1 1 d . . .
H6A H 0.8398 0.9678 0.4792 0.066 Uiso 1 1 calc R . .
H6B H 0.8730 0.9052 0.4143 0.066 Uiso 1 1 calc R . .
C8 C 0.6814(3) 0.8851(2) 0.44654(18) 0.0508(9) Uani 1 1 d . . .
H8A H 0.6944 0.8827 0.3903 0.061 Uiso 1 1 calc R . .
H8B H 0.6627 0.9401 0.4600 0.061 Uiso 1 1 calc R . .
C9 C 0.5961(3) 0.8290(2) 0.46734(19) 0.0530(9) Uani 1 1 d . . .
H9A H 0.6112 0.7763 0.4451 0.064 Uiso 1 1 calc R . .
H9B H 0.5345 0.8484 0.4421 0.064 Uiso 1 1 calc R . .
C11 C 0.5456(2) 0.9184(2) 0.6057(2) 0.0482(8) Uani 1 1 d . . .
H11A H 0.5754 0.9564 0.5689 0.058 Uiso 1 1 calc R . .
H11B H 0.4726 0.9276 0.6067 0.058 Uiso 1 1 calc R . .
C12 C 0.5888(3) 0.9336(2) 0.6872(2) 0.0550(9) Uani 1 1 d . . .
H12A H 0.5697 0.9877 0.7035 0.066 Uiso 1 1 calc R . .
H12B H 0.5573 0.8961 0.7238 0.066 Uiso 1 1 calc R . .
C13 C 0.7263(3) 0.9326(2) 0.7800(2) 0.0620(11) Uani 1 1 d . . .
H13A H 0.7978 0.9467 0.7848 0.074 Uiso 1 1 calc R . .
H13B H 0.6872 0.9771 0.8016 0.074 Uiso 1 1 calc R . .
H16A H 0.8145 0.6991 0.7448 0.074 Uiso 1 1 d R . .
H16B H 0.6987 0.7159 0.7570 0.074 Uiso 1 1 d R . .
C14 C 0.7071(3) 0.8600(2) 0.8297(2) 0.0551(9) Uani 1 1 d . . .
H14A H 0.6394 0.8399 0.8181 0.066 Uiso 1 1 calc R . .
H14B H 0.7081 0.8762 0.8847 0.066 Uiso 1 1 calc R . .
C15 C 0.7826(3) 0.7919(2) 0.8185(2) 0.0553(9) Uani 1 1 d . . .
H15A H 0.8500 0.8146 0.8111 0.066 Uiso 1 1 calc R . .
H15B H 0.7841 0.7593 0.8660 0.066 Uiso 1 1 calc R . .

loop_
_atom_site_aniso_label
_atom_site_aniso_U_11
_atom_site_aniso_U_22
_atom_site_aniso_U_33
_atom_site_aniso_U_23
_atom_site_aniso_U_13
_atom_site_aniso_U_12
Cd 0.03737(14) 0.03126(13) 0.03906(14) -0.00259(9) 0.00218(11) 0.00197(9)
S4 0.0338(4) 0.0472(5) 0.0572(5) 0.0003(4) -0.0046(4) -0.0011(4)
S10 0.0380(4) 0.0502(5) 0.0454(5) -0.0083(4) -0.0029(4) -0.0059(4)
O7 0.0432(13) 0.0557(14) 0.0407(12) 0.0038(11) -0.0015(10) -0.0072(10)
O20 0.0559(15) 0.0536(16) 0.087(2) -0.0265(14) 0.0083(14) -0.0001(12)
O21 0.0877(18) 0.0407(14) 0.0584(16) -0.0112(12) 0.0208(14) 0.0100(13)
O22 0.0531(15) 0.0645(18) 0.089(2) 0.0001(15) 0.0044(15) 0.0031(14)
O30 0.0696(18) 0.081(2) 0.087(2) -0.0241(16) -0.0260(16) 0.0218(16)
O31 0.078(2) 0.0508(17) 0.149(3) -0.0083(19) -0.011(2) -0.0099(14)
O32 0.0628(16) 0.0557(15) 0.094(2) -0.0108(15) -0.0201(15) -0.0073(13)
N1 0.0376(13) 0.0347(13) 0.0314(13) -0.0044(11) -0.0034(11) 0.0036(11)
N2 0.0559(17) 0.0359(15) 0.0397(15) 0.0057(13) 0.0115(14) 0.0051(14)
N3 0.0495(17) 0.0497(17) 0.0529(17) -0.0085(15) -0.0032(14) 0.0006(15)
N16 0.0425(14) 0.0474(15) 0.0521(15) 0.0099(14) 0.0010(13) -0.0027(12)
C2 0.061(2) 0.0353(17) 0.061(2) -0.0014(15) 0.0084(19) 0.0015(16)
C3 0.055(2) 0.0419(19) 0.062(2) -0.0087(17) 0.0023(18) -0.0106(17)
C5 0.0428(18) 0.060(2) 0.065(2) -0.0020(19) 0.0169(18) -0.0087(17)
C6 0.057(2) 0.065(2) 0.0430(19) 0.0057(17) 0.0109(17) -0.0102(19)
C8 0.057(2) 0.061(2) 0.0342(18) -0.0033(16) -0.0047(16) 0.0007(18)
C9 0.0503(19) 0.068(2) 0.0403(19) -0.0154(17) -0.0098(16) -0.0047(18)
C11 0.0372(17) 0.056(2) 0.0508(19) -0.0089(17) -0.0079(15) 0.0128(16)
C12 0.053(2) 0.059(2) 0.053(2) -0.0108(17) 0.0039(17) 0.0145(17)
C13 0.084(3) 0.057(2) 0.045(2) -0.0095(17) -0.0091(19) 0.011(2)
C14 0.058(2) 0.076(3) 0.0316(17) 0.0020(18) -0.0012(16) 0.0102(19)
C15 0.0510(19) 0.068(2) 0.047(2) 0.0091(18) -0.0056(16) 0.0037(17)

loop_
_atom_type_symbol
_atom_type_description
_atom_type_scat_dispersion_real
_atom_type_scat_dispersion_imag
_atom_type_scat_source
Cd Cd -0.8075 1.2024 'International Tables Vol C Tables 4.2.6.8 and 6.1.1.4'
S S 0.1246 0.1234 'International Tables Vol C Tables 4.2.6.8 and 6.1.1.4'
O O 0.0106 0.0060 'International Tables Vol C Tables 4.2.6.8 and 6.1.1.4'
N N 0.0061 0.0033 'International Tables Vol C Tables 4.2.6.8 and 6.1.1.4'
C C 0.0033 0.0016 'International Tables Vol C Tables 4.2.6.8 and 6.1.1.4'
H H 0.0000 0.0000 'International Tables Vol C Tables 4.2.6.8 and 6.1.1.4'

loop_
_geom_angle_atom_site_label_1
_geom_angle_atom_site_label_2
_geom_angle_atom_site_label_3
_geom_angle
_geom_angle_site_symmetry_1
_geom_angle_site_symmetry_3
_geom_angle_publ_flag
N16 Cd O20 93.55(10) . . ?
N16 Cd N1 90.20(10) . . ?
O20 Cd N1 159.37(9) . . ?
N16 Cd S10 116.51(7) . . ?
O20 Cd S10 115.73(7) . . ?
N1 Cd S10 80.22(6) . . ?
N16 Cd S4 103.88(7) . . ?
O20 Cd S4 82.47(7) . . ?
N1 Cd S4 76.94(7) . . ?
S10 Cd S4 133.23(3) . . ?
C5 S4 C3 105.13(18) . . ?
C5 S4 Cd 100.79(11) . . ?
C3 S4 Cd 99.33(12) . . ?
C9 S10 C11 103.56(17) . . ?
C9 S10 Cd 103.15(11) . . ?
C11 S10 Cd 98.26(10) . . ?
C8 O7 C6 112.5(3) . . ?
N2 O20 Cd 109.3(2) . . ?
C2 N1 C12 110.8(3) . . ?
C2 N1 C13 109.8(3) . . ?
C12 N1 C13 106.7(3) . . ?
C2 N1 Cd 106.44(19) . . ?
C12 N1 Cd 107.78(19) . . ?
C13 N1 Cd 115.3(2) . . ?
O21 N2 O22 121.8(3) . . ?
O21 N2 O20 120.0(3) . . ?
O22 N2 O20 118.2(3) . . ?
O31 N3 O30 118.9(3) . . ?
O31 N3 O32 120.9(3) . . ?
O30 N3 O32 120.1(3) . . ?
C15 N16 Cd 116.8(2) . . ?
N1 C2 C3 115.9(3) . . ?
C2 C3 S4 116.1(2) . . ?
C6 C5 S4 115.7(2) . . ?
O7 C6 C5 108.9(3) . . ?
O7 C8 C9 109.3(3) . . ?
C8 C9 S10 116.2(2) . . ?
C12 C11 S10 112.1(2) . . ?
N1 C12 C11 115.4(3) . . ?
C14 C13 N1 116.8(3) . . ?
C13 C14 C15 114.8(3) . . ?
N16 C15 C14 113.5(3) . . ?

loop_
_geom_bond_atom_site_label_1
_geom_bond_atom_site_label_2
_geom_bond_distance
_geom_bond_site_symmetry_2
_geom_bond_publ_flag
Cd N16 2.239(3) . ?
Cd O20 2.334(2) . ?
Cd N1 2.441(3) . ?
Cd S10 2.5970(9) . ?
Cd S4 2.6681(10) . ?
S4 C5 1.808(4) . ?
S4 C3 1.812(4) . ?
S10 C9 1.816(3) . ?
S10 C11 1.816(3) . ?
O7 C8 1.418(4) . ?
O7 C6 1.425(4) . ?
O20 N2 1.253(4) . ?
O21 N2 1.226(3) . ?
O22 N2 1.232(4) . ?
O30 N3 1.236(4) . ?
O31 N3 1.231(4) . ?
O32 N3 1.239(3) . ?
N1 C2 1.474(4) . ?
N1 C12 1.489(4) . ?
N1 C13 1.495(4) . ?
N16 C15 1.473(5) . ?
C2 C3 1.517(4) . ?
C5 C6 1.493(5) . ?
C8 C9 1.498(5) . ?
C11 C12 1.514(5) . ?
C13 C14 1.489(5) . ?
C14 C15 1.513(5) . ?
